data_2237255
loop_
_publ_author_name
'Niedzia\/lkowski, Pawe\/l'
'Wnuk, El\.zbieta'
'Wcis\/lo, Anna'
'Trzybi\'nski, Damian'

_publ_section_title
;
 1,5-Bis(piperidin-1-yl)-9,10-anthraquinone
;
_journal_coeditor_code XU5662
_journal_issue 1
_journal_name_full 'Acta Crystallographica Section E'
_journal_page_first o110
_journal_paper_doi 10.1107/S1600536812050313
_journal_volume 69
_journal_year 2013
_chemical_formula_iupac 'C24 H26 N2 O2'
_chemical_formula_moiety 'C24 H26 N2 O2'
_chemical_formula_sum 'C24 H26 N2 O2'
_chemical_formula_weight 374.47
_chemical_name_systematic
;
1,5-Bis(piperidin-1-yl)-9,10-anthraquinone
;
_space_group_IT_number 14
_symmetry_cell_setting monoclinic
_symmetry_space_group_name_Hall '-P 2ybc'
_symmetry_space_group_name_H-M 'P 1 21/c 1'
_atom_sites_solution_hydrogens geom
_atom_sites_solution_primary direct
_atom_sites_solution_secondary difmap
_cell_angle_alpha 90.00
_cell_angle_beta 97.819(4)
_cell_angle_gamma 90.00
_cell_formula_units_Z 2
_cell_length_a 10.9115(4)
_cell_length_b 7.0127(2)
_cell_length_c 12.5984(5)
_cell_measurement_reflns_used 5096
_cell_measurement_temperature 295(2)
_cell_measurement_theta_max 29.1816
_cell_measurement_theta_min 3.3255
_cell_volume 955.06(6)
_computing_cell_refinement 'CrysAlis RED (Oxford Diffraction, 2008)'
_computing_data_collection 'CrysAlis CCD (Oxford Diffraction, 2008)'
_computing_data_reduction 'CrysAlis RED (Oxford Diffraction, 2008)'
_computing_molecular_graphics 'ORTEP-3 (Farrugia, 2012)'
_computing_publication_material 'SHELXL97 (Sheldrick, 2008) and PLATON (Spek, 2009)'
_computing_structure_refinement 'SHELXL97 (Sheldrick, 2008)'
_computing_structure_solution 'SHELXS97 (Sheldrick, 2008)'
_diffrn_ambient_temperature 295(2)
_diffrn_detector_area_resol_mean 10.4002
_diffrn_measured_fraction_theta_full 0.999
_diffrn_measured_fraction_theta_max 0.999
_diffrn_measurement_device_type 'Oxford Diffraction Gemini R Ultra Ruby CCD'
_diffrn_measurement_method \w
_diffrn_radiation_monochromator graphite
_diffrn_radiation_source 'Enhanced (Mo) X-ray Source'
_diffrn_radiation_type MoK\a
_diffrn_radiation_wavelength 0.71073
_diffrn_reflns_av_R_equivalents 0.0417
_diffrn_reflns_av_sigmaI/netI 0.0281
_diffrn_reflns_limit_h_max 13
_diffrn_reflns_limit_h_min -13
_diffrn_reflns_limit_k_max 8
_diffrn_reflns_limit_k_min -8
_diffrn_reflns_limit_l_max 15
_diffrn_reflns_limit_l_min -15
_diffrn_reflns_number 12625
_diffrn_reflns_theta_full 25.09
_diffrn_reflns_theta_max 25.09
_diffrn_reflns_theta_min 3.33
_exptl_absorpt_coefficient_mu 0.083
_exptl_absorpt_correction_T_max 1.00000
_exptl_absorpt_correction_T_min 0.90931
_exptl_absorpt_correction_type multi-scan
_exptl_absorpt_process_details
;
(<i>CrysAlis RED</i>; Oxford Diffraction, 2008)
;
_exptl_crystal_colour dark-red
_exptl_crystal_density_diffrn 1.302
_exptl_crystal_density_method 'not measured'
_exptl_crystal_description plate
_exptl_crystal_F_000 400
_exptl_crystal_size_max 0.45
_exptl_crystal_size_mid 0.22
_exptl_crystal_size_min 0.05
_refine_diff_density_max 0.129
_refine_diff_density_min -0.141
_refine_ls_extinction_method none
_refine_ls_goodness_of_fit_ref 1.043
_refine_ls_hydrogen_treatment constr
_refine_ls_matrix_type full
_refine_ls_number_parameters 127
_refine_ls_number_reflns 1699
_refine_ls_number_restraints 0
_refine_ls_restrained_S_all 1.043
_refine_ls_R_factor_all 0.0622
_refine_ls_R_factor_gt 0.0412
_refine_ls_shift/su_max 0.000
_refine_ls_shift/su_mean 0.000
_refine_ls_structure_factor_coef Fsqd
_refine_ls_weighting_details 'calc w=1/[\s^2^(Fo^2^)+(0.0491P)^2^+0.0697P] where P=(Fo^2^+2Fc^2^)/3'
_refine_ls_weighting_scheme calc
_refine_ls_wR_factor_gt 0.0931
_refine_ls_wR_factor_ref 0.1015
_reflns_number_gt 1274
_reflns_number_total 1699
_reflns_threshold_expression I>2sigma(I)
_cod_data_source_file xu5662.cif
_cod_data_source_block I
_cod_original_cell_volume 955.05(6)
_cod_original_sg_symbol_H-M 'P 21/c'
_cod_database_code 2237255
_cod_database_fobs_code 2237255

loop_
_symmetry_equiv_pos_as_xyz
'x, y, z'
'-x, y+1/2, -z+1/2'
'-x, -y, -z'
'x, -y-1/2, z-1/2'

loop_
_atom_site_type_symbol
_atom_site_label
_atom_site_fract_x
_atom_site_fract_y
_atom_site_fract_z
_atom_site_U_iso_or_equiv
_atom_site_adp_type
_atom_site_calc_flag
_atom_site_refinement_flags
_atom_site_occupancy
_atom_site_symmetry_multiplicity
C C1 0.09986(14) 0.19940(19) 0.37606(11) 0.0393(4) Uani d . 1 1
C C2 0.01598(16) 0.0605(2) 0.33222(14) 0.0513(4) Uani d . 1 1
H H2 0.0428 -0.0338 0.2889 0.062 Uiso calc R 1 1
C C3 -0.10447(16) 0.0595(2) 0.35124(15) 0.0559(5) Uani d . 1 1
H H3 -0.1586 -0.0320 0.3184 0.067 Uiso calc R 1 1
C C4 -0.14652(15) 0.1917(2) 0.41814(13) 0.0472(4) Uani d . 1 1
H H4 -0.2273 0.1852 0.4338 0.057 Uiso calc R 1 1
C C5 -0.06790(13) 0.33481(18) 0.46218(12) 0.0383(4) Uani d . 1 1
C C6 0.05433(13) 0.34603(18) 0.43854(11) 0.0368(4) Uani d . 1 1
C C7 0.12218(14) 0.5249(2) 0.46817(13) 0.0430(4) Uani d . 1 1
O O8 0.21900(12) 0.56569(16) 0.43513(12) 0.0720(4) Uani d . 1 1
N N9 0.22226(11) 0.19390(17) 0.35623(10) 0.0436(3) Uani d . 1 1
C C10 0.32009(14) 0.1930(2) 0.44808(12) 0.0499(4) Uani d . 1 1
H H10A 0.3308 0.0645 0.4763 0.060 Uiso calc R 1 1
H H10B 0.2961 0.2742 0.5041 0.060 Uiso calc R 1 1
C C11 0.44077(15) 0.2628(3) 0.41651(14) 0.0588(5) Uani d . 1 1
H H11A 0.5047 0.2570 0.4780 0.071 Uiso calc R 1 1
H H11B 0.4320 0.3946 0.3934 0.071 Uiso calc R 1 1
C C12 0.47827(16) 0.1425(3) 0.32700(15) 0.0609(5) Uani d . 1 1
H H12A 0.4974 0.0141 0.3527 0.073 Uiso calc R 1 1
H H12B 0.5518 0.1958 0.3030 0.073 Uiso calc R 1 1
C C13 0.37392(16) 0.1369(3) 0.23460(14) 0.0578(5) Uani d . 1 1
H H13A 0.3628 0.2630 0.2032 0.069 Uiso calc R 1 1
H H13B 0.3958 0.0507 0.1800 0.069 Uiso calc R 1 1
C C14 0.25403(16) 0.0721(2) 0.27005(14) 0.0537(5) Uani d . 1 1
H H14A 0.1884 0.0772 0.2099 0.064 Uiso calc R 1 1
H H14B 0.2621 -0.0588 0.2948 0.064 Uiso calc R 1 1

loop_
_atom_site_aniso_label
_atom_site_aniso_U_11
_atom_site_aniso_U_22
_atom_site_aniso_U_33
_atom_site_aniso_U_12
_atom_site_aniso_U_13
_atom_site_aniso_U_23
C1 0.0474(9) 0.0385(8) 0.0304(8) -0.0024(6) -0.0002(7) 0.0035(6)
C2 0.0595(11) 0.0423(9) 0.0505(11) -0.0062(8) 0.0019(9) -0.0084(7)
C3 0.0566(11) 0.0439(9) 0.0651(12) -0.0167(8) 0.0002(9) -0.0133(8)
C4 0.0447(9) 0.0413(8) 0.0546(10) -0.0110(7) 0.0028(8) -0.0001(7)
C5 0.0438(9) 0.0341(7) 0.0354(8) -0.0056(6) -0.0009(7) 0.0058(6)
C6 0.0425(9) 0.0349(7) 0.0313(8) -0.0050(6) -0.0012(7) 0.0029(6)
C7 0.0424(9) 0.0419(8) 0.0444(10) -0.0089(7) 0.0049(8) 0.0008(7)
O8 0.0637(8) 0.0614(8) 0.0985(11) -0.0251(6) 0.0386(8) -0.0237(7)
N9 0.0458(8) 0.0498(7) 0.0340(7) 0.0008(6) 0.0010(6) -0.0046(6)
C10 0.0501(10) 0.0603(10) 0.0375(10) -0.0003(7) -0.0009(8) 0.0037(8)
C11 0.0489(11) 0.0720(11) 0.0539(11) -0.0041(8) 0.0018(9) 0.0006(9)
C12 0.0520(11) 0.0673(11) 0.0640(13) 0.0094(8) 0.0101(9) 0.0045(9)
C13 0.0668(12) 0.0613(10) 0.0478(11) 0.0120(9) 0.0162(9) -0.0037(9)
C14 0.0614(11) 0.0528(9) 0.0457(11) 0.0040(8) 0.0032(9) -0.0116(8)

loop_
_atom_type_symbol
_atom_type_description
_atom_type_scat_dispersion_real
_atom_type_scat_dispersion_imag
_atom_type_scat_source
C C 0.0033 0.0016 'International Tables Vol C Tables 4.2.6.8 and 6.1.1.4'
H H 0.0000 0.0000 'International Tables Vol C Tables 4.2.6.8 and 6.1.1.4'
O O 0.0106 0.0060 'International Tables Vol C Tables 4.2.6.8 and 6.1.1.4'
N N 0.0061 0.0033 'International Tables Vol C Tables 4.2.6.8 and 6.1.1.4'

loop_
_geom_angle_atom_site_label_1
_geom_angle_atom_site_label_2
_geom_angle_atom_site_label_3
_geom_angle_site_symmetry_3
_geom_angle
N9 C1 C2 . 120.15(13)
N9 C1 C6 . 122.30(13)
C2 C1 C6 . 117.53(14)
C3 C2 C1 . 121.86(15)
C3 C2 H2 . 119.1
C1 C2 H2 . 119.1
C2 C3 C4 . 120.87(14)
C2 C3 H3 . 119.6
C4 C3 H3 . 119.6
C3 C4 C5 . 119.62(15)
C3 C4 H4 . 120.2
C5 C4 H4 . 120.2
C4 C5 C6 . 120.55(14)
C4 C5 C7 3_566 116.03(14)
C6 C5 C7 3_566 123.40(12)
C5 C6 C1 . 119.22(12)
C5 C6 C7 . 116.76(13)
C1 C6 C7 . 123.47(13)
O8 C7 C6 . 122.64(14)
O8 C7 C5 3_566 118.49(13)
C6 C7 C5 3_566 118.83(13)
C1 N9 C14 . 118.71(12)
C1 N9 C10 . 118.19(12)
C14 N9 C10 . 111.35(12)
N9 C10 C11 . 111.04(13)
N9 C10 H10A . 109.4
C11 C10 H10A . 109.4
N9 C10 H10B . 109.4
C11 C10 H10B . 109.4
H10A C10 H10B . 108.0
C10 C11 C12 . 110.53(15)
C10 C11 H11A . 109.5
C12 C11 H11A . 109.5
C10 C11 H11B . 109.5
C12 C11 H11B . 109.5
H11A C11 H11B . 108.1
C11 C12 C13 . 109.70(14)
C11 C12 H12A . 109.7
C13 C12 H12A . 109.7
C11 C12 H12B . 109.7
C13 C12 H12B . 109.7
H12A C12 H12B . 108.2
C14 C13 C12 . 111.83(15)
C14 C13 H13A . 109.3
C12 C13 H13A . 109.3
C14 C13 H13B . 109.3
C12 C13 H13B . 109.3
H13A C13 H13B . 107.9
N9 C14 C13 . 110.33(13)
N9 C14 H14A . 109.6
C13 C14 H14A . 109.6
N9 C14 H14B . 109.6
C13 C14 H14B . 109.6
H14A C14 H14B . 108.1

loop_
_geom_bond_atom_site_label_1
_geom_bond_atom_site_label_2
_geom_bond_site_symmetry_2
_geom_bond_distance
C1 N9 . 1.3923(19)
C1 C2 . 1.398(2)
C1 C6 . 1.425(2)
C2 C3 . 1.368(2)
C2 H2 . 0.9300
C3 C4 . 1.373(2)
C3 H3 . 0.9300
C4 C5 . 1.386(2)
C4 H4 . 0.9300
C5 C6 . 1.4078(19)
C5 C7 3_566 1.493(2)
C6 C7 . 1.479(2)
C7 O8 . 1.2209(18)
C7 C5 3_566 1.493(2)
N9 C14 . 1.4595(19)
N9 C10 . 1.4637(19)
C10 C11 . 1.508(2)
C10 H10A . 0.9700
C10 H10B . 0.9700
C11 C12 . 1.509(2)
C11 H11A . 0.9700
C11 H11B . 0.9700
C12 C13 . 1.514(2)
C12 H12A . 0.9700
C12 H12B . 0.9700
C13 C14 . 1.509(2)
C13 H13A . 0.9700
C13 H13B . 0.9700
C14 H14A . 0.9700
C14 H14B . 0.9700

loop_
_geom_hbond_atom_site_label_D
_geom_hbond_atom_site_label_H
_geom_hbond_atom_site_label_A
_geom_hbond_site_symmetry_D
_geom_hbond_site_symmetry_H
_geom_hbond_site_symmetry_A
_geom_hbond_distance_DH
_geom_hbond_distance_HA
_geom_hbond_distance_DA
_geom_hbond_angle_DHA
_geom_hbond_publ_flag
C2 H2 Cg2 1_555 1_555 2_545 0.93 2.98 3.850(2) 156 y

loop_
_geom_torsion_atom_site_label_1
_geom_torsion_atom_site_label_2
_geom_torsion_atom_site_label_3
_geom_torsion_atom_site_label_4
_geom_torsion_site_symmetry_1
_geom_torsion_site_symmetry_4
_geom_torsion
N9 C1 C2 C3 . . 178.97(15)
C6 C1 C2 C3 . . -2.4(2)
C1 C2 C3 C4 . . -2.6(3)
C2 C3 C4 C5 . . 3.7(3)
C3 C4 C5 C6 . . 0.2(2)
C3 C4 C5 C7 . 3_566 178.57(15)
C4 C5 C6 C1 . . -5.3(2)
C7 C5 C6 C1 3_566 . 176.55(13)
C4 C5 C6 C7 . . 166.56(14)
C7 C5 C6 C7 3_566 . -11.6(2)
N9 C1 C6 C5 . . -175.20(13)
C2 C1 C6 C5 . . 6.2(2)
N9 C1 C6 C7 . . 13.6(2)
C2 C1 C6 C7 . . -164.99(14)
C5 C6 C7 O8 . . -166.46(16)
C1 C6 C7 O8 . . 5.0(2)
C5 C6 C7 C5 . 3_566 11.1(2)
C1 C6 C7 C5 . 3_566 -177.48(13)
C2 C1 N9 C14 . . 14.6(2)
C6 C1 N9 C14 . . -163.92(13)
C2 C1 N9 C10 . . -125.26(15)
C6 C1 N9 C10 . . 56.21(18)
C1 N9 C10 C11 . . -157.87(14)
C14 N9 C10 C11 . . 59.50(17)
N9 C10 C11 C12 . . -57.34(18)
C10 C11 C12 C13 . . 54.17(19)
C11 C12 C13 C14 . . -54.10(19)
C1 N9 C14 C13 . . 159.33(13)
C10 N9 C14 C13 . . -58.25(17)
C12 C13 C14 N9 . . 56.03(18)
